data_4062093
loop_
_publ_author_name
'Bauer, Tillmann'
'Schulz, Stephan'
'Nieger, Martin'

_publ_section_title
;
Bis(alkylamino)phosphanes - Deprotonation Reactions and reactivity of
 t-BuP(NH-tBu)2 toward Group 13 Compounds
;
_journal_name_full Organometallics
_journal_year 2003
_chemical_formula_moiety 'C12 H32 Ga N2 P'
_chemical_formula_sum 'C12 H32 Ga N2 P'
_chemical_formula_weight 305.09
_space_group_IT_number 29
_symmetry_cell_setting orthorhombic
_symmetry_space_group_name_Hall 'P 2c -2ac'
_symmetry_space_group_name_H-M 'P c a 21'
_cell_angle_alpha 90.00
_cell_angle_beta 90.00
_cell_angle_gamma 90.00
_cell_formula_units_Z 8
_cell_length_a 17.8709(4)
_cell_length_b 15.3128(3)
_cell_length_c 12.4896(2)
_cell_measurement_temperature 123(2)
_cell_volume 3417.82(12)
_diffrn_ambient_temperature 123(2)
_exptl_crystal_density_diffrn 1.186
_cod_database_code 4062093

loop_
_symmetry_equiv_pos_as_xyz
'x, y, z'
'-x, -y, z+1/2'
'x+1/2, -y, z'
'-x+1/2, y, z+1/2'

loop_
_atom_site_label
_atom_site_type_symbol
_atom_site_fract_x
_atom_site_fract_y
_atom_site_fract_z
_atom_site_U_iso_or_equiv
_atom_site_adp_type
_atom_site_occupancy
_atom_site_symmetry_multiplicity
_atom_site_calc_flag
_atom_site_refinement_flags
_atom_site_disorder_assembly
_atom_site_disorder_group
Ga1 Ga 0.13012(4) -0.00720(3) 0.71495(5) 0.0364(2) Uani 1 1 d . . .
H1A H 0.0777 0.0658 0.7427 0.055 Uiso 1 1 calc R . .
H1B H 0.1989 -0.0009 0.7833 0.055 Uiso 1 1 calc R . .
H1C H 0.0922 -0.0931 0.7346 0.055 Uiso 1 1 calc R . .
P1 P 0.16538(7) 0.00355(6) 0.52625(13) 0.0200(3) Uani 1 1 d . . .
N1 N 0.2230(2) -0.0710(2) 0.4777(4) 0.0302(11) Uani 1 1 d . . .
H1 H 0.2370 -0.0607 0.4114 0.036 Uiso 1 1 calc R . .
C1 C 0.2560(3) -0.1523(3) 0.5239(5) 0.0376(16) Uani 1 1 d . . .
C2 C 0.2991(4) -0.1971(4) 0.4390(5) 0.0633(19) Uani 1 1 d . . .
H2A H 0.2657 -0.2116 0.3794 0.095 Uiso 1 1 calc R . .
H2B H 0.3211 -0.2507 0.4679 0.095 Uiso 1 1 calc R . .
H2C H 0.3390 -0.1585 0.4135 0.095 Uiso 1 1 calc R . .
C3 C 0.1985(3) -0.2123(3) 0.5724(6) 0.0638(19) Uani 1 1 d . . .
H3A H 0.1709 -0.1811 0.6284 0.096 Uiso 1 1 calc R . .
H3B H 0.2236 -0.2632 0.6036 0.096 Uiso 1 1 calc R . .
H3C H 0.1636 -0.2316 0.5168 0.096 Uiso 1 1 calc R . .
C4 C 0.3097(4) -0.1295(4) 0.6150(5) 0.067(2) Uani 1 1 d . . .
H4A H 0.2820 -0.1005 0.6727 0.100 Uiso 1 1 calc R . .
H4B H 0.3487 -0.0902 0.5883 0.100 Uiso 1 1 calc R . .
H4C H 0.3328 -0.1830 0.6425 0.100 Uiso 1 1 calc R . .
N2 N 0.1966(2) 0.1025(2) 0.4892(4) 0.0346(11) Uani 1 1 d . . .
H2 H 0.1730 0.1263 0.4346 0.041 Uiso 1 1 calc R . .
C5 C 0.2590(3) 0.1562(3) 0.5361(5) 0.0369(14) Uani 1 1 d . . .
C6 C 0.3327(3) 0.1157(4) 0.5177(6) 0.069(2) Uani 1 1 d . . .
H6A H 0.3396 0.1053 0.4409 0.104 Uiso 1 1 calc R . .
H6B H 0.3354 0.0601 0.5563 0.104 Uiso 1 1 calc R . .
H6C H 0.3721 0.1549 0.5437 0.104 Uiso 1 1 calc R . .
C7 C 0.2445(4) 0.1754(4) 0.6503(4) 0.0647(19) Uani 1 1 d . . .
H7A H 0.1949 0.2020 0.6578 0.097 Uiso 1 1 calc R . .
H7B H 0.2826 0.2159 0.6770 0.097 Uiso 1 1 calc R . .
H7C H 0.2464 0.1210 0.6916 0.097 Uiso 1 1 calc R . .
C8 C 0.2535(4) 0.2438(3) 0.4777(5) 0.081(2) Uani 1 1 d . . .
H8A H 0.2044 0.2701 0.4916 0.121 Uiso 1 1 calc R . .
H8B H 0.2596 0.2345 0.4006 0.121 Uiso 1 1 calc R . .
H8C H 0.2929 0.2830 0.5037 0.121 Uiso 1 1 calc R . .
C9 C 0.0775(3) -0.0020(3) 0.4425(6) 0.0334(15) Uani 1 1 d . . .
C10 C 0.0956(4) 0.0203(4) 0.3253(6) 0.0517(16) Uani 1 1 d . . .
H10A H 0.1331 -0.0208 0.2979 0.078 Uiso 1 1 calc R . .
H10B H 0.1154 0.0799 0.3212 0.078 Uiso 1 1 calc R . .
H10C H 0.0500 0.0160 0.2822 0.078 Uiso 1 1 calc R . .
C11 C 0.0206(3) 0.0596(4) 0.4875(5) 0.0485(15) Uani 1 1 d . . .
H11A H 0.0398 0.1194 0.4839 0.073 Uiso 1 1 calc R . .
H11B H 0.0104 0.0442 0.5623 0.073 Uiso 1 1 calc R . .
H11C H -0.0257 0.0554 0.4458 0.073 Uiso 1 1 calc R . .
C12 C 0.0492(3) -0.0948(4) 0.4491(6) 0.063(2) Uani 1 1 d . . .
H12A H 0.0871 -0.1347 0.4205 0.094 Uiso 1 1 calc R . .
H12B H 0.0030 -0.1003 0.4072 0.094 Uiso 1 1 calc R . .
H12C H 0.0389 -0.1096 0.5240 0.094 Uiso 1 1 calc R . .
Ga1' Ga 0.11106(4) 0.50967(3) 0.05565(4) 0.03502(19) Uani 1 1 d . . .
H1'A H 0.1626 0.4353 0.0294 0.053 Uiso 1 1 calc R . .
H1'B H 0.1480 0.5944 0.0266 0.053 Uiso 1 1 calc R . .
H1'C H 0.0398 0.5000 -0.0066 0.053 Uiso 1 1 calc R . .
P1' P 0.08318(7) 0.50848(7) 0.24686(13) 0.0196(3) Uani 1 1 d . . .
N1' N 0.0275(3) 0.5855(3) 0.2920(4) 0.0476(14) Uani 1 1 d . . .
H1' H 0.0238 0.5846 0.3622 0.057 Uiso 1 1 calc R . .
C1' C -0.0174(3) 0.6553(3) 0.2442(4) 0.0258(12) Uani 1 1 d . . .
C2' C -0.0723(4) 0.6200(4) 0.1630(7) 0.086(2) Uani 1 1 d . . .
H2'1 H -0.1041 0.5758 0.1969 0.129 Uiso 1 1 calc R . .
H2'2 H -0.0449 0.5936 0.1033 0.129 Uiso 1 1 calc R . .
H2'3 H -0.1036 0.6678 0.1361 0.129 Uiso 1 1 calc R . .
C3' C -0.0597(3) 0.6990(3) 0.3377(5) 0.0519(16) Uani 1 1 d . . .
H3'1 H -0.0236 0.7225 0.3893 0.078 Uiso 1 1 calc R . .
H3'2 H -0.0916 0.6557 0.3732 0.078 Uiso 1 1 calc R . .
H3'3 H -0.0908 0.7466 0.3100 0.078 Uiso 1 1 calc R . .
C4' C 0.0347(4) 0.7225(4) 0.2000(6) 0.088(2) Uani 1 1 d . . .
H4'1 H 0.0692 0.7417 0.2563 0.132 Uiso 1 1 calc R . .
H4'2 H 0.0059 0.7726 0.1740 0.132 Uiso 1 1 calc R . .
H4'3 H 0.0633 0.6972 0.1406 0.132 Uiso 1 1 calc R . .
N2' N 0.0521(3) 0.4142(3) 0.2941(4) 0.0497(14) Uani 1 1 d . . .
H2' H 0.0689 0.4023 0.3587 0.060 Uiso 1 1 calc R . .
C5' C 0.0026(3) 0.3465(3) 0.2515(4) 0.0269(12) Uani 1 1 d . . .
C6' C -0.0722(4) 0.3823(4) 0.2317(8) 0.108(3) Uani 1 1 d . . .
H6'1 H -0.0921 0.4072 0.2982 0.162 Uiso 1 1 calc R . .
H6'2 H -0.1055 0.3355 0.2068 0.162 Uiso 1 1 calc R . .
H6'3 H -0.0692 0.4279 0.1770 0.162 Uiso 1 1 calc R . .
C7' C 0.0374(6) 0.3058(5) 0.1623(9) 0.169(5) Uani 1 1 d . . .
H7'1 H 0.0866 0.2834 0.1836 0.254 Uiso 1 1 calc R . .
H7'2 H 0.0435 0.3485 0.1045 0.254 Uiso 1 1 calc R . .
H7'3 H 0.0062 0.2573 0.1373 0.254 Uiso 1 1 calc R . .
C8' C -0.0074(5) 0.2821(5) 0.3460(7) 0.123(4) Uani 1 1 d . . .
H8'1 H -0.0324 0.3120 0.4055 0.185 Uiso 1 1 calc R . .
H8'2 H 0.0417 0.2612 0.3696 0.185 Uiso 1 1 calc R . .
H8'3 H -0.0379 0.2324 0.3228 0.185 Uiso 1 1 calc R . .
C9' C 0.1710(3) 0.5204(3) 0.3245(5) 0.0319(13) Uani 1 1 d . . .
C10' C 0.1583(3) 0.5205(4) 0.4437(6) 0.0482(15) Uani 1 1 d . . .
H10D H 0.1239 0.5679 0.4626 0.072 Uiso 1 1 calc R . .
H10E H 0.2061 0.5292 0.4806 0.072 Uiso 1 1 calc R . .
H10F H 0.1367 0.4645 0.4656 0.072 Uiso 1 1 calc R . .
C11' C 0.2073(4) 0.6096(4) 0.2940(6) 0.079(2) Uani 1 1 d . . .
H11D H 0.2155 0.6117 0.2165 0.119 Uiso 1 1 calc R . .
H11E H 0.2552 0.6159 0.3312 0.119 Uiso 1 1 calc R . .
H11F H 0.1738 0.6573 0.3151 0.119 Uiso 1 1 calc R . .
C12' C 0.2245(4) 0.4468(4) 0.2939(6) 0.078(2) Uani 1 1 d . . .
H12D H 0.2332 0.4479 0.2165 0.118 Uiso 1 1 calc R . .
H12E H 0.2026 0.3905 0.3142 0.118 Uiso 1 1 calc R . .
H12F H 0.2722 0.4547 0.3315 0.118 Uiso 1 1 calc R . .

loop_
_atom_site_aniso_label
_atom_site_aniso_U_11
_atom_site_aniso_U_22
_atom_site_aniso_U_33
_atom_site_aniso_U_23
_atom_site_aniso_U_13
_atom_site_aniso_U_12
Ga1 0.0451(4) 0.0419(4) 0.0224(5) 0.0039(4) 0.0116(3) 0.0036(2)
P1 0.0157(6) 0.0253(7) 0.0191(9) 0.0011(4) 0.0011(5) -0.0001(4)
N1 0.037(2) 0.027(2) 0.027(3) 0.0084(18) 0.006(2) 0.0044(17)
C1 0.038(3) 0.027(3) 0.047(4) 0.011(3) 0.016(3) 0.011(2)
C2 0.090(5) 0.047(4) 0.052(4) 0.005(3) 0.026(4) 0.038(3)
C3 0.066(4) 0.024(3) 0.101(5) 0.020(3) 0.045(4) 0.007(3)
C4 0.084(5) 0.064(4) 0.052(4) 0.008(3) -0.015(4) 0.030(3)
N2 0.041(3) 0.026(2) 0.037(3) 0.0049(18) -0.008(2) 0.0021(18)
C5 0.040(3) 0.028(2) 0.043(4) -0.002(3) 0.013(3) -0.009(2)
C6 0.031(3) 0.079(4) 0.097(6) -0.062(4) 0.004(3) -0.013(3)
C7 0.083(5) 0.079(4) 0.032(3) -0.031(3) 0.025(3) -0.044(4)
C8 0.124(6) 0.034(3) 0.084(5) 0.024(3) 0.003(5) -0.038(4)
C9 0.017(3) 0.052(4) 0.032(3) 0.002(2) -0.007(2) -0.002(2)
C10 0.047(4) 0.083(4) 0.025(4) -0.013(3) -0.016(3) 0.005(3)
C11 0.035(3) 0.079(4) 0.031(3) 0.016(3) 0.001(3) 0.019(3)
C12 0.042(4) 0.058(4) 0.088(5) -0.002(3) -0.020(4) -0.018(3)
Ga1' 0.0474(4) 0.0384(4) 0.0192(4) -0.0017(5) 0.0090(4) -0.0057(2)
P1' 0.0201(7) 0.0213(6) 0.0174(9) -0.0010(5) 0.0014(5) -0.0020(4)
N1' 0.070(4) 0.058(3) 0.015(2) -0.009(2) -0.009(2) 0.039(3)
C1' 0.037(3) 0.024(2) 0.017(3) 0.003(2) -0.002(2) 0.006(2)
C2' 0.058(5) 0.082(5) 0.117(7) -0.023(5) -0.041(5) 0.021(4)
C3' 0.071(4) 0.036(3) 0.049(4) 0.009(3) 0.016(3) 0.009(3)
C4' 0.110(6) 0.066(4) 0.087(6) 0.029(4) 0.036(5) 0.012(4)
N2' 0.087(4) 0.045(3) 0.017(3) 0.012(2) -0.008(2) -0.041(2)
C5' 0.030(3) 0.021(2) 0.030(3) -0.003(2) 0.005(2) -0.004(2)
C6' 0.078(6) 0.079(5) 0.166(10) -0.038(6) -0.049(6) -0.007(4)
C7' 0.164(9) 0.133(7) 0.212(11) -0.140(7) 0.126(8) -0.103(7)
C8' 0.182(9) 0.069(5) 0.119(7) 0.039(5) -0.019(7) -0.073(6)
C9' 0.032(3) 0.033(3) 0.031(4) -0.002(2) -0.004(3) 0.006(2)
C10' 0.029(3) 0.080(4) 0.036(4) -0.009(3) -0.007(3) -0.004(3)
C11' 0.064(5) 0.086(5) 0.087(5) 0.012(4) -0.028(4) -0.055(4)
C12' 0.048(5) 0.108(6) 0.080(5) -0.040(5) -0.031(4) 0.039(4)

loop_
_geom_bond_atom_site_label_1
_geom_bond_atom_site_label_2
_geom_bond_distance
_geom_bond_site_symmetry_2
_geom_bond_publ_flag
Ga1 P1 2.4452(19) . ?
Ga1 H1A 1.5000 . ?
Ga1 H1B 1.5000 . ?
Ga1 H1C 1.5000 . ?
P1 N1 1.652(4) . ?
P1 N2 1.679(4) . ?
P1 C9 1.889(6) . ?
N1 C1 1.494(6) . ?
N1 H1 0.8800 . ?
C1 C2 1.478(7) . ?
C1 C3 1.504(7) . ?
C1 C4 1.529(8) . ?
C2 H2A 0.9800 . ?
C2 H2B 0.9800 . ?
C2 H2C 0.9800 . ?
C3 H3A 0.9800 . ?
C3 H3B 0.9800 . ?
C3 H3C 0.9800 . ?
C4 H4A 0.9800 . ?
C4 H4B 0.9800 . ?
C4 H4C 0.9800 . ?
N2 C5 1.505(6) . ?
N2 H2 0.8800 . ?
C5 C6 1.473(7) . ?
C5 C7 1.479(8) . ?
C5 C8 1.530(6) . ?
C6 H6A 0.9800 . ?
C6 H6B 0.9800 . ?
C6 H6C 0.9800 . ?
C7 H7A 0.9800 . ?
C7 H7B 0.9800 . ?
C7 H7C 0.9800 . ?
C8 H8A 0.9800 . ?
C8 H8B 0.9800 . ?
C8 H8C 0.9800 . ?
C9 C11 1.497(7) . ?
C9 C12 1.511(7) . ?
C9 C10 1.537(9) . ?
C10 H10A 0.9800 . ?
C10 H10B 0.9800 . ?
C10 H10C 0.9800 . ?
C11 H11A 0.9800 . ?
C11 H11B 0.9800 . ?
C11 H11C 0.9800 . ?
C12 H12A 0.9800 . ?
C12 H12B 0.9800 . ?
C12 H12C 0.9800 . ?
Ga1' P1' 2.4396(18) . ?
Ga1' H1'A 1.5000 . ?
Ga1' H1'B 1.5000 . ?
Ga1' H1'C 1.5000 . ?
P1' N1' 1.642(4) . ?
P1' N2' 1.655(4) . ?
P1' C9' 1.854(6) . ?
N1' C1' 1.464(6) . ?
N1' H1' 0.8800 . ?
C1' C4' 1.494(8) . ?
C1' C2' 1.512(8) . ?
C1' C3' 1.544(7) . ?
C2' H2'1 0.9800 . ?
C2' H2'2 0.9800 . ?
C2' H2'3 0.9800 . ?
C3' H3'1 0.9800 . ?
C3' H3'2 0.9800 . ?
C3' H3'3 0.9800 . ?
C4' H4'1 0.9800 . ?
C4' H4'2 0.9800 . ?
C4' H4'3 0.9800 . ?
N2' C5' 1.462(6) . ?
N2' H2' 0.8800 . ?
C5' C7' 1.420(9) . ?
C5' C6' 1.467(8) . ?
C5' C8' 1.549(9) . ?
C6' H6'1 0.9800 . ?
C6' H6'2 0.9800 . ?
C6' H6'3 0.9800 . ?
C7' H7'1 0.9800 . ?
C7' H7'2 0.9800 . ?
C7' H7'3 0.9800 . ?
C8' H8'1 0.9800 . ?
C8' H8'2 0.9800 . ?
C8' H8'3 0.9800 . ?
C9' C10' 1.506(9) . ?
C9' C12' 1.527(7) . ?
C9' C11' 1.559(8) . ?
C10' H10D 0.9800 . ?
C10' H10E 0.9800 . ?
C10' H10F 0.9800 . ?
C11' H11D 0.9800 . ?
C11' H11E 0.9800 . ?
C11' H11F 0.9800 . ?
C12' H12D 0.9800 . ?
C12' H12E 0.9800 . ?
C12' H12F 0.9800 . ?
